data_2213010
loop_
_publ_author_name
'Krishnaiah, M.'
'Radha Krishna, J.'
'Kiran, Y. B.'
'Devendranath Reddy, C.'
'Thetmar, Win'
'Pho Kaung'

_publ_section_title
;3-(3-Chloro-4-fluorophenyl)-2-(2-chlorophenoxy)-3,4-dihydro-2<i>H</i>-1,3,2-benzoxazaphosphorine
 2-oxide
;
_journal_coeditor_code SJ2237
_journal_issue 4
_journal_name_full 'Acta Crystallographica Section E'
_journal_page_first o1756
_journal_page_last o1758
_journal_paper_doi 10.1107/S1600536807010719
_journal_volume 63
_journal_year 2007
_chemical_formula_iupac 'C19 H13 Cl2 F N O3 P'
_chemical_formula_moiety 'C19 H13 Cl2 F N O3 P'
_chemical_formula_sum 'C19 H13 Cl2 F N O3 P'
_chemical_formula_weight 424.17
_chemical_name_systematic
;
3-(3-Chloro-4-fluorophenyl)-2-(2-chlorophenoxy)-3,4-dihydro-2H-1,3,2-
benzoxazaphosphorine 2-oxide
;
_space_group_IT_number 14
_symmetry_cell_setting monoclinic
_symmetry_space_group_name_Hall '-P 2yn'
_symmetry_space_group_name_H-M 'P 1 21/n 1'
_atom_sites_solution_hydrogens geom
_atom_sites_solution_primary direct
_atom_sites_solution_secondary difmap
_audit_creation_method SHELXL97
_cell_angle_alpha 90.00
_cell_angle_beta 101.98(3)
_cell_angle_gamma 90.00
_cell_formula_units_Z 4
_cell_length_a 6.731(2)
_cell_length_b 18.652(3)
_cell_length_c 15.045(3)
_cell_measurement_reflns_used 989
_cell_measurement_temperature 293(2)
_cell_measurement_theta_max 25.02
_cell_measurement_theta_min 1.76
_cell_volume 1847.7(8)
_computing_cell_refinement 'SAINT (Bruker, 2002)'
_computing_data_collection 'SMART (Bruker, 2001)'
_computing_data_reduction SAINT
_computing_molecular_graphics 'ZORTEPII (Zsolnai, 1998)'
_computing_publication_material
;
enCIFer (Allen <i>et al.</i>,  2004) and PARST (Nardelli, 1995)
;
_computing_structure_refinement 'SHELXL97 (Sheldrick, 1997)'
_computing_structure_solution 'SHELXS97 (Sheldrick, 1997)'
_diffrn_ambient_temperature 293(2)
_diffrn_measured_fraction_theta_full 0.995
_diffrn_measured_fraction_theta_max 0.995
_diffrn_measurement_device_type 'Siemens SMART CCD area-detector'
_diffrn_measurement_method \w
_diffrn_radiation_monochromator graphite
_diffrn_radiation_source 'fine-focus sealed tube'
_diffrn_radiation_type MoK\a
_diffrn_radiation_wavelength 0.71073
_diffrn_reflns_av_R_equivalents 0.0386
_diffrn_reflns_av_sigmaI/netI 0.0289
_diffrn_reflns_limit_h_max 8
_diffrn_reflns_limit_h_min -1
_diffrn_reflns_limit_k_max 22
_diffrn_reflns_limit_k_min -1
_diffrn_reflns_limit_l_max 17
_diffrn_reflns_limit_l_min -17
_diffrn_reflns_number 4357
_diffrn_reflns_theta_full 25.00
_diffrn_reflns_theta_max 25.00
_diffrn_reflns_theta_min 1.76
_diffrn_standards_number 0
_exptl_absorpt_coefficient_mu 0.468
_exptl_absorpt_correction_T_max 0.937
_exptl_absorpt_correction_T_min 0.911
_exptl_absorpt_correction_type multi-scan
_exptl_absorpt_process_details '(SADABS; Sheldrick, 2001)'
_exptl_crystal_colour yellow
_exptl_crystal_density_diffrn 1.525
_exptl_crystal_density_method 'not measured'
_exptl_crystal_description prism
_exptl_crystal_F_000 864
_exptl_crystal_size_max 0.30
_exptl_crystal_size_mid 0.25
_exptl_crystal_size_min 0.14
_refine_diff_density_max 0.727
_refine_diff_density_min -0.661
_refine_ls_extinction_coef 0.0066(14)
_refine_ls_extinction_expression Fc^*^=kFc[1+0.001xFc^2^\l^3^/sin(2\q)]^-1/4^
_refine_ls_extinction_method 'SHELXL97 (Sheldrick, 1997)'
_refine_ls_goodness_of_fit_ref 1.089
_refine_ls_hydrogen_treatment constr
_refine_ls_matrix_type full
_refine_ls_number_parameters 245
_refine_ls_number_reflns 3221
_refine_ls_number_restraints 0
_refine_ls_restrained_S_all 1.089
_refine_ls_R_factor_all 0.0668
_refine_ls_R_factor_gt 0.0598
_refine_ls_shift/su_max 0.000
_refine_ls_shift/su_mean 0.000
_refine_ls_structure_factor_coef Fsqd
_refine_ls_weighting_details 'calc w = 1/[\s^2^(Fo^2^)+(0.0802P)^2^+1.3199P] where P=(Fo^2^+2Fc^2^)/3'
_refine_ls_weighting_scheme calc
_refine_ls_wR_factor_gt 0.1642
_refine_ls_wR_factor_ref 0.1699
_reflns_number_gt 2887
_reflns_number_total 3221
_reflns_threshold_expression I>2\s(I)
_cod_data_source_file sj2237.cif
_cod_data_source_block I
_cod_original_sg_symbol_H-M 'P 21/n'
_cod_database_code 2213010
_cod_database_fobs_code 2213010

loop_
_symmetry_equiv_pos_as_xyz
'x, y, z'
'-x+1/2, y+1/2, -z+1/2'
'-x, -y, -z'
'x-1/2, -y-1/2, z-1/2'

loop_
_atom_site_type_symbol
_atom_site_label
_atom_site_fract_x
_atom_site_fract_y
_atom_site_fract_z
_atom_site_U_iso_or_equiv
_atom_site_adp_type
_atom_site_calc_flag
_atom_site_refinement_flags
_atom_site_occupancy
P P1 0.22544(11) 0.52671(4) 0.77869(5) 0.0547(3) Uani d . 1
Cl Cl' 0.06236(18) 0.36768(6) 0.44772(7) 0.0949(4) Uani d . 1
Cl Cl 0.7015(2) 0.40539(12) 0.86689(11) 0.1475(7) Uani d . 1
O O2 0.0543(3) 0.47897(12) 0.75138(15) 0.0644(6) Uani d . 1
C C20 0.2370(5) 0.45722(15) 0.5824(2) 0.0582(7) Uani d . 1
H H20 0.1073 0.4753 0.5803 0.070 Uiso calc R 1
N N5 0.3685(4) 0.54039(13) 0.70430(18) 0.0564(6) Uani d . 1
C C6 0.3588(5) 0.44173(17) 0.9185(2) 0.0604(7) Uani d . 1
O O3 0.3727(4) 0.50464(14) 0.87067(16) 0.0796(7) Uani d . 1
C C19 0.4017(4) 0.48491(15) 0.64370(19) 0.0546(7) Uani d . 1
C C21 0.2663(5) 0.40272(17) 0.5246(2) 0.0649(8) Uani d . 1
O O4 0.1646(4) 0.60469(12) 0.80284(19) 0.0783(7) Uani d . 1
C C13 0.1626(7) 0.73081(19) 0.7973(3) 0.0804(10) Uani d . 1
H H13 0.0441 0.7302 0.8199 0.096 Uiso calc R 1
C C17 0.4313(5) 0.66585(16) 0.7469(2) 0.0625(8) Uani d . 1
F F 0.4848(5) 0.32136(15) 0.47321(17) 0.1126(9) Uani d . 1
C C12 0.2576(5) 0.66767(16) 0.7813(2) 0.0632(8) Uani d . 1
C C18 0.5277(5) 0.59628(17) 0.7300(2) 0.0650(8) Uani d . 1
H H18A 0.6015 0.6022 0.6815 0.078 Uiso calc R 1
H H18B 0.6235 0.5816 0.7844 0.078 Uiso calc R 1
C C24 0.5940(5) 0.4593(2) 0.6447(2) 0.0683(8) Uani d . 1
H H24 0.7052 0.4786 0.6846 0.082 Uiso calc R 1
C C22 0.4576(7) 0.3767(2) 0.5283(2) 0.0773(10) Uani d . 1
C C16 0.5135(7) 0.73151(19) 0.7287(2) 0.0793(10) Uani d . 1
H H16 0.6310 0.7324 0.7054 0.095 Uiso calc R 1
C C7 0.5068(6) 0.3912(2) 0.9237(3) 0.0815(10) Uani d . 1
C C8 0.5014(10) 0.3310(3) 0.9746(4) 0.1131(18) Uani d . 1
H H8 0.6039 0.2969 0.9789 0.136 Uiso calc R 1
C C23 0.6218(6) 0.4047(2) 0.5861(3) 0.0809(10) Uani d . 1
H H23 0.7514 0.3873 0.5863 0.097 Uiso calc R 1
C C9 0.3515(13) 0.3204(3) 1.0182(4) 0.132(2) Uani d . 1
H H9 0.3476 0.2785 1.0512 0.158 Uiso calc R 1
C C14 0.2493(9) 0.7948(2) 0.7786(3) 0.0944(14) Uani d . 1
H H14 0.1890 0.8380 0.7889 0.113 Uiso calc R 1
C C15 0.4236(9) 0.79498(19) 0.7448(3) 0.0946(14) Uani d . 1
H H15 0.4811 0.8383 0.7328 0.114 Uiso calc R 1
C C11 0.2053(6) 0.4336(3) 0.9638(3) 0.0851(11) Uani d . 1
H H11 0.1056 0.4685 0.9608 0.102 Uiso calc R 1
C C10 0.2008(10) 0.3715(4) 1.0147(3) 0.128(2) Uani d . 1
H H10 0.0973 0.3644 1.0462 0.153 Uiso calc R 1

loop_
_atom_site_aniso_label
_atom_site_aniso_U_11
_atom_site_aniso_U_22
_atom_site_aniso_U_33
_atom_site_aniso_U_12
_atom_site_aniso_U_13
_atom_site_aniso_U_23
P1 0.0525(5) 0.0464(4) 0.0642(5) -0.0028(3) 0.0098(3) 0.0008(3)
Cl' 0.1126(8) 0.0766(6) 0.0823(7) -0.0010(5) -0.0104(5) -0.0189(5)
Cl 0.0840(8) 0.232(2) 0.1290(11) 0.0440(10) 0.0279(7) -0.0074(12)
O2 0.0534(11) 0.0658(13) 0.0721(13) -0.0085(9) 0.0089(10) 0.0008(10)
C20 0.0630(17) 0.0465(15) 0.0622(17) 0.0041(12) 0.0063(13) 0.0056(13)
N5 0.0529(13) 0.0473(12) 0.0700(15) -0.0059(10) 0.0147(11) -0.0050(11)
C6 0.0662(18) 0.0605(17) 0.0506(15) -0.0040(14) 0.0029(13) -0.0025(13)
O3 0.0754(15) 0.0742(15) 0.0780(15) -0.0217(12) -0.0097(12) 0.0146(12)
C19 0.0587(16) 0.0491(15) 0.0563(15) -0.0018(12) 0.0126(12) 0.0054(12)
C21 0.082(2) 0.0550(17) 0.0537(16) 0.0034(15) 0.0048(15) 0.0045(13)
O4 0.0892(17) 0.0517(12) 0.1048(19) 0.0022(11) 0.0454(14) -0.0027(12)
C13 0.108(3) 0.060(2) 0.071(2) 0.0143(19) 0.0122(19) -0.0065(16)
C17 0.081(2) 0.0491(16) 0.0544(16) -0.0107(14) 0.0061(14) -0.0015(12)
F 0.146(2) 0.1044(19) 0.0896(16) 0.0349(17) 0.0294(16) -0.0292(14)
C12 0.082(2) 0.0446(15) 0.0602(17) -0.0004(14) 0.0079(15) 0.0009(13)
C18 0.0620(18) 0.0575(17) 0.076(2) -0.0143(14) 0.0157(15) -0.0019(15)
C24 0.0585(18) 0.078(2) 0.0684(19) 0.0029(15) 0.0143(14) -0.0031(16)
C22 0.102(3) 0.071(2) 0.0618(19) 0.0175(19) 0.0237(19) -0.0031(16)
C16 0.110(3) 0.061(2) 0.067(2) -0.0249(19) 0.0168(19) -0.0048(16)
C7 0.082(2) 0.082(2) 0.071(2) 0.0143(19) -0.0045(18) -0.0100(19)
C8 0.149(5) 0.070(3) 0.099(3) 0.012(3) -0.025(3) 0.002(2)
C23 0.074(2) 0.092(3) 0.082(2) 0.020(2) 0.0273(19) -0.002(2)
C9 0.173(6) 0.099(4) 0.097(4) -0.036(4) -0.033(4) 0.035(3)
C14 0.158(4) 0.0473(19) 0.072(2) 0.011(2) 0.010(3) -0.0048(16)
C15 0.162(4) 0.0468(18) 0.073(2) -0.019(2) 0.019(3) -0.0023(16)
C11 0.083(2) 0.102(3) 0.072(2) 0.001(2) 0.0206(19) 0.002(2)
C10 0.121(4) 0.183(6) 0.079(3) -0.052(4) 0.020(3) 0.025(4)

loop_
_atom_type_symbol
_atom_type_description
_atom_type_scat_dispersion_real
_atom_type_scat_dispersion_imag
_atom_type_scat_source
C C 0.0033 0.0016 'International Tables Vol C Tables 4.2.6.8 and 6.1.1.4'
H H 0.0000 0.0000 'International Tables Vol C Tables 4.2.6.8 and 6.1.1.4'
N N 0.0061 0.0033 'International Tables Vol C Tables 4.2.6.8 and 6.1.1.4'
O O 0.0106 0.0060 'International Tables Vol C Tables 4.2.6.8 and 6.1.1.4'
F F 0.0171 0.0103 'International Tables Vol C Tables 4.2.6.8 and 6.1.1.4'
P P 0.1023 0.0942 'International Tables Vol C Tables 4.2.6.8 and 6.1.1.4'
Cl Cl 0.1484 0.1585 'International Tables Vol C Tables 4.2.6.8 and 6.1.1.4'

loop_
_geom_angle_atom_site_label_1
_geom_angle_atom_site_label_2
_geom_angle_atom_site_label_3
_geom_angle
O2 P1 O4 113.87(14)
O2 P1 O3 113.97(13)
O4 P1 O3 100.63(16)
O2 P1 N5 116.58(13)
O4 P1 N5 103.37(13)
O3 P1 N5 106.71(14)
C21 C20 C19 119.7(3)
C21 C20 H20 120.2
C19 C20 H20 120.2
C19 N5 C18 118.3(2)
C19 N5 P1 120.98(19)
C18 N5 P1 115.1(2)
C11 C6 C7 121.1(4)
C11 C6 O3 119.6(3)
C7 C6 O3 119.1(3)
C6 O3 P1 125.2(2)
C24 C19 C20 119.9(3)
C24 C19 N5 121.1(3)
C20 C19 N5 119.1(3)
C22 C21 C20 119.6(3)
C22 C21 Cl' 120.2(3)
C20 C21 Cl' 120.2(3)
C12 O4 P1 124.9(2)
C14 C13 C12 117.9(4)
C14 C13 H13 121.0
C12 C13 H13 121.0
C12 C17 C16 117.1(3)
C12 C17 C18 121.2(3)
C16 C17 C18 121.6(3)
C17 C12 C13 123.1(3)
C17 C12 O4 121.5(3)
C13 C12 O4 115.4(3)
N5 C18 C17 109.7(3)
N5 C18 H18A 109.7
C17 C18 H18A 109.7
N5 C18 H18B 109.7
C17 C18 H18B 109.7
H18A C18 H18B 108.2
C19 C24 C23 120.0(3)
C19 C24 H24 120.0
C23 C24 H24 120.0
F C22 C23 119.1(4)
F C22 C21 119.3(4)
C23 C22 C21 121.6(3)
C15 C16 C17 121.0(4)
C15 C16 H16 119.5
C17 C16 H16 119.5
C6 C7 C8 119.8(5)
C6 C7 Cl 119.1(3)
C8 C7 Cl 121.1(4)
C9 C8 C7 120.8(5)
C9 C8 H8 119.6
C7 C8 H8 119.6
C22 C23 C24 119.3(3)
C22 C23 H23 120.3
C24 C23 H23 120.3
C8 C9 C10 120.3(5)
C8 C9 H9 119.8
C10 C9 H9 119.8
C15 C14 C13 120.5(4)
C15 C14 H14 119.7
C13 C14 H14 119.7
C14 C15 C16 120.3(4)
C14 C15 H15 119.8
C16 C15 H15 119.8
C6 C11 C10 118.3(5)
C6 C11 H11 120.8
C10 C11 H11 120.8
C9 C10 C11 119.6(5)
C9 C10 H10 120.2
C11 C10 H10 120.2

loop_
_geom_bond_atom_site_label_1
_geom_bond_atom_site_label_2
_geom_bond_distance
P1 O2 1.446(2)
P1 O4 1.574(2)
P1 O3 1.580(2)
P1 N5 1.641(3)
Cl' C21 1.729(3)
Cl C7 1.727(5)
C20 C21 1.378(4)
C20 C19 1.386(4)
C20 H20 0.9300
N5 C19 1.427(4)
N5 C18 1.487(4)
C6 C11 1.359(5)
C6 C7 1.363(5)
C6 O3 1.390(4)
C19 C24 1.378(4)
C21 C22 1.367(5)
O4 C12 1.400(4)
C13 C14 1.383(6)
C13 C12 1.385(5)
C13 H13 0.9300
C17 C12 1.374(5)
C17 C16 1.394(4)
C17 C18 1.496(4)
F C22 1.360(4)
C18 H18A 0.9700
C18 H18B 0.9700
C24 C23 1.384(5)
C24 H24 0.9300
C22 C23 1.361(6)
C16 C15 1.374(6)
C16 H16 0.9300
C7 C8 1.364(7)
C8 C9 1.326(9)
C8 H8 0.9300
C23 H23 0.9300
C9 C10 1.385(9)
C9 H9 0.9300
C14 C15 1.372(7)
C14 H14 0.9300
C15 H15 0.9300
C11 C10 1.391(7)
C11 H11 0.9300
C10 H10 0.9300

loop_
_geom_hbond_atom_site_label_D
_geom_hbond_atom_site_label_H
_geom_hbond_atom_site_label_A
_geom_hbond_site_symmetry_A
_geom_hbond_distance_DH
_geom_hbond_distance_HA
_geom_hbond_distance_DA
_geom_hbond_angle_DHA
C24 H24 O2 1_655 0.93 2.36 3.201(4) 150.9
C15 H15 O2 2_556 0.93 2.65 3.435(4) 142.5

loop_
_geom_torsion_atom_site_label_1
_geom_torsion_atom_site_label_2
_geom_torsion_atom_site_label_3
_geom_torsion_atom_site_label_4
_geom_torsion
O2 P1 N5 C19 -33.8(3)
O4 P1 N5 C19 -159.5(2)
O3 P1 N5 C19 94.9(2)
O2 P1 N5 C18 173.0(2)
O4 P1 N5 C18 47.2(3)
O3 P1 N5 C18 -58.4(2)
C11 C6 O3 P1 -71.9(4)
C7 C6 O3 P1 112.1(3)
O2 P1 O3 C6 6.7(3)
O4 P1 O3 C6 129.0(3)
N5 P1 O3 C6 -123.4(3)
C21 C20 C19 C24 1.9(4)
C21 C20 C19 N5 -178.8(3)
C18 N5 C19 C24 33.4(4)
P1 N5 C19 C24 -119.1(3)
C18 N5 C19 C20 -145.9(3)
P1 N5 C19 C20 61.7(3)
C19 C20 C21 C22 -0.1(5)
C19 C20 C21 Cl' -179.9(2)
O2 P1 O4 C12 -141.5(3)
O3 P1 O4 C12 96.1(3)
N5 P1 O4 C12 -14.1(3)
C16 C17 C12 C13 0.7(5)
C18 C17 C12 C13 -179.5(3)
C16 C17 C12 O4 -179.2(3)
C18 C17 C12 O4 0.6(5)
C14 C13 C12 C17 -0.8(5)
C14 C13 C12 O4 179.1(3)
P1 O4 C12 C17 -8.8(5)
P1 O4 C12 C13 171.3(3)
C19 N5 C18 C17 148.8(3)
P1 N5 C18 C17 -57.2(3)
C12 C17 C18 N5 31.9(4)
C16 C17 C18 N5 -148.3(3)
C20 C19 C24 C23 -1.7(5)
N5 C19 C24 C23 179.0(3)
C20 C21 C22 F 177.9(3)
Cl' C21 C22 F -2.3(5)
C20 C21 C22 C23 -1.9(6)
Cl' C21 C22 C23 177.9(3)
C12 C17 C16 C15 0.0(5)
C18 C17 C16 C15 -179.8(4)
C11 C6 C7 C8 0.4(6)
O3 C6 C7 C8 176.3(3)
C11 C6 C7 Cl -178.5(3)
O3 C6 C7 Cl -2.5(4)
C6 C7 C8 C9 1.1(7)
Cl C7 C8 C9 179.9(4)
F C22 C23 C24 -177.7(3)
C21 C22 C23 C24 2.1(6)
C19 C24 C23 C22 -0.2(6)
C7 C8 C9 C10 -1.9(8)
C12 C13 C14 C15 0.3(6)
C13 C14 C15 C16 0.4(7)
C17 C16 C15 C14 -0.5(6)
C7 C6 C11 C10 -1.0(6)
O3 C6 C11 C10 -176.9(4)
C8 C9 C10 C11 1.2(9)
C6 C11 C10 C9 0.2(7)

loop_
_cod_related_entry_id
_cod_related_entry_database
_cod_related_entry_code
1 ChemSpider 9786326
